data_7002387
loop_
_publ_author_name
'Zhang, Wan-Zheng'
'Han, Ying-Feng'
'Lin, Yue-Jian'
'Jin, Guo-Xin'

_publ_section_title
;
 Synthesis and characterization of molecular rectangles of
 half-sandwich p-cymene ruthenium complexes bearing oxamidato ligands
;
_journal_issue 39
_journal_name_full 'Dalton Transactions'
_journal_page_first 8426
_journal_page_last 8431
_journal_paper_doi 10.1039/b909357e
_journal_year 2009
_chemical_formula_sum 'C100 H106 F12 N8 O17 Ru4 S4'
_chemical_formula_weight 2452.45
_chemical_name_systematic
;
?
;
_space_group_IT_number 56
_symmetry_cell_setting orthorhombic
_symmetry_space_group_name_Hall '-P 2ab 2ac'
_symmetry_space_group_name_H-M 'P c c n'
_atom_sites_solution_hydrogens geom
_atom_sites_solution_primary direct
_atom_sites_solution_secondary difmap
_audit_creation_method SHELXL-97
_cell_angle_alpha 90.00
_cell_angle_beta 90.00
_cell_angle_gamma 90.00
_cell_formula_units_Z 4
_cell_length_a 16.560(5)
_cell_length_b 41.448(13)
_cell_length_c 15.582(5)
_cell_measurement_reflns_used 984
_cell_measurement_temperature 293(2)
_cell_measurement_theta_max 22.094
_cell_measurement_theta_min 2.956
_cell_volume 10695(6)
_computing_cell_refinement 'Bruker SMART'
_computing_data_collection 'Bruker SMART'
_computing_data_reduction 'Bruker SHELXTL'
_computing_molecular_graphics 'Bruker SHELXTL'
_computing_publication_material 'Bruker SHELXTL'
_computing_structure_refinement 'SHELXL-97 (Sheldrick, 1997)'
_computing_structure_solution 'SHELXS-97 (Sheldrick, 1990)'
_diffrn_ambient_temperature 293(2)
_diffrn_measured_fraction_theta_full 0.988
_diffrn_measured_fraction_theta_max 0.988
_diffrn_measurement_device_type 'CCD area detector'
_diffrn_measurement_method 'phi and omega scans'
_diffrn_radiation_monochromator graphite
_diffrn_radiation_source 'fine-focus sealed tube'
_diffrn_radiation_type MoK\a
_diffrn_radiation_wavelength 0.71073
_diffrn_reflns_av_R_equivalents 0.0881
_diffrn_reflns_av_sigmaI/netI 0.1167
_diffrn_reflns_limit_h_max 19
_diffrn_reflns_limit_h_min -20
_diffrn_reflns_limit_k_max 51
_diffrn_reflns_limit_k_min -46
_diffrn_reflns_limit_l_max 19
_diffrn_reflns_limit_l_min -19
_diffrn_reflns_number 49321
_diffrn_reflns_theta_full 27.11
_diffrn_reflns_theta_max 27.11
_diffrn_reflns_theta_min 1.32
_diffrn_standards_decay_% 99.01
_exptl_absorpt_coefficient_mu 0.719
_exptl_absorpt_correction_T_max 0.9315
_exptl_absorpt_correction_T_min 0.9187
_exptl_absorpt_correction_type multi-scan
_exptl_absorpt_process_details sadabs
_exptl_crystal_colour yellow
_exptl_crystal_density_diffrn 1.523
_exptl_crystal_density_method 'not measured'
_exptl_crystal_description prism
_exptl_crystal_F_000 4984
_exptl_crystal_size_max 0.12
_exptl_crystal_size_mid 0.10
_exptl_crystal_size_min 0.10
_refine_diff_density_max 1.002
_refine_diff_density_min -0.580
_refine_diff_density_rms 0.120
_refine_ls_extinction_method none
_refine_ls_goodness_of_fit_ref 0.955
_refine_ls_hydrogen_treatment constr
_refine_ls_matrix_type full
_refine_ls_number_parameters 661
_refine_ls_number_reflns 11652
_refine_ls_number_restraints 1
_refine_ls_restrained_S_all 0.955
_refine_ls_R_factor_all 0.1540
_refine_ls_R_factor_gt 0.0747
_refine_ls_shift/su_max 0.006
_refine_ls_shift/su_mean 0.000
_refine_ls_structure_factor_coef Fsqd
_refine_ls_weighting_details 'calc w=1/[\s^2^(Fo^2^)+(0.1058P)^2^+0.0000P] where P=(Fo^2^+2Fc^2^)/3'
_refine_ls_weighting_scheme calc
_refine_ls_wR_factor_gt 0.1841
_refine_ls_wR_factor_ref 0.2097
_reflns_number_gt 5426
_reflns_number_total 11652
_reflns_threshold_expression >2sigma(I)
_cod_data_source_file b909357e.txt
_cod_data_source_block f81023d
_cod_depositor_comments
;
The following automatic conversions were performed:
'_symmetry_cell_setting' value 'Orthorhombic' changed to 'orthorhombic'
according to '/home/saulius/struct/CIF-dictionaries/cif_core.dic'
dictionary named 'cif_core.dic' version 2.4.1 from 2010-06-29.

Automatic conversion script
Id: cif_fix_enum 1527 2010-12-29 10:47:43Z saulius 
;
_cod_original_sg_symbol_H-M Pccn
_cod_database_code 7002387

loop_
_symmetry_equiv_pos_as_xyz
'x, y, z'
'-x+1/2, -y+1/2, z'
'-x, y+1/2, -z+1/2'
'x+1/2, -y, -z+1/2'
'-x, -y, -z'
'x-1/2, y-1/2, -z'
'x, -y-1/2, z-1/2'
'-x-1/2, y, z-1/2'

loop_
_atom_site_label
_atom_site_type_symbol
_atom_site_fract_x
_atom_site_fract_y
_atom_site_fract_z
_atom_site_U_iso_or_equiv
_atom_site_adp_type
_atom_site_occupancy
_atom_site_symmetry_multiplicity
_atom_site_calc_flag
_atom_site_refinement_flags
_atom_site_disorder_assembly
_atom_site_disorder_group
Ru1 Ru 0.42599(3) 0.102968(14) 1.05817(4) 0.04659(19) Uani 1 1 d . . .
Ru2 Ru 0.49810(4) 0.118450(15) 0.71206(4) 0.04874(19) Uani 1 1 d . . .
N1 N 0.3782(3) 0.09347(13) 0.9348(3) 0.0432(13) Uani 1 1 d . . .
N2 N 0.5371(3) 0.13278(13) 0.8343(4) 0.0449(14) Uani 1 1 d . . .
N3 N 0.3787(4) 0.15028(14) 1.0438(4) 0.0553(16) Uani 1 1 d . . .
N4 N 0.4244(4) 0.16084(14) 0.7159(4) 0.0528(15) Uani 1 1 d . . .
O1 O 0.5166(2) 0.12116(11) 0.9764(3) 0.0456(12) Uani 1 1 d . . .
O2 O 0.4094(3) 0.09886(11) 0.7920(3) 0.0499(12) Uani 1 1 d . . .
O3 O 0.7254(13) 0.0128(3) 0.8661(10) 0.341(12) Uani 1 1 d . . .
O4 O 0.6452(6) 0.0228(2) 0.9854(7) 0.171(4) Uani 1 1 d . . .
O5 O 0.6561(10) 0.0614(3) 0.8783(9) 0.298(10) Uani 1 1 d . . .
O6 O 0.5089(7) 0.1524(2) 0.3670(6) 0.188(5) Uani 1 1 d . . .
O7 O 0.4225(10) 0.1843(5) 0.4620(10) 0.340(13) Uani 1 1 d . . .
O8 O 0.3880(9) 0.1782(3) 0.3151(13) 0.293(10) Uani 1 1 d . . .
S1 S 0.6918(3) 0.03627(8) 0.9167(3) 0.1442(15) Uani 1 1 d . . .
S2 S 0.4420(2) 0.17790(9) 0.3738(3) 0.1249(12) Uani 1 1 d D . .
F1 F 0.8292(8) 0.0663(4) 0.9096(9) 0.279(8) Uani 1 1 d . . .
F2 F 0.8188(7) 0.0363(3) 1.0118(10) 0.276(7) Uani 1 1 d . . .
F3 F 0.7651(5) 0.0784(3) 1.0117(7) 0.214(5) Uani 1 1 d . . .
F4 F 0.4461(8) 0.2372(2) 0.3690(7) 0.234(5) Uani 1 1 d . . .
F5 F 0.5554(8) 0.2139(3) 0.4027(14) 0.336(11) Uani 1 1 d . . .
F6 F 0.5172(15) 0.2071(6) 0.2806(11) 0.427(18) Uani 1 1 d . . .
C1 C 0.4989(4) 0.11955(16) 0.8997(4) 0.0388(15) Uani 1 1 d . . .
C2 C 0.4246(4) 0.10207(15) 0.8732(4) 0.0347(14) Uani 1 1 d . . .
C3 C 0.3019(5) 0.07857(18) 0.9142(5) 0.0516(19) Uani 1 1 d . . .
C4 C 0.2331(4) 0.0969(2) 0.9029(5) 0.058(2) Uani 1 1 d . . .
H4 H 0.2370 0.1192 0.9066 0.070 Uiso 1 1 calc R . .
C5 C 0.1587(5) 0.0832(3) 0.8864(5) 0.087(3) Uani 1 1 d . . .
H5 H 0.1116 0.0954 0.8837 0.104 Uiso 1 1 calc R . .
C6 C 0.1585(8) 0.0492(4) 0.8738(7) 0.112(4) Uani 1 1 d . . .
H6 H 0.1105 0.0391 0.8585 0.135 Uiso 1 1 calc R . .
C7 C 0.2231(8) 0.0318(3) 0.8827(8) 0.120(5) Uani 1 1 d . . .
H7 H 0.2200 0.0096 0.8754 0.144 Uiso 1 1 calc R . .
C8 C 0.2975(6) 0.0460(2) 0.9033(6) 0.088(3) Uani 1 1 d . . .
H8 H 0.3434 0.0333 0.9093 0.106 Uiso 1 1 calc R . .
C9 C 0.6074(4) 0.15190(19) 0.8523(5) 0.0532(19) Uani 1 1 d . . .
C10 C 0.6826(5) 0.1391(2) 0.8636(6) 0.074(2) Uani 1 1 d . . .
H10 H 0.6896 0.1168 0.8630 0.089 Uiso 1 1 calc R . .
C11 C 0.7482(6) 0.1590(3) 0.8760(7) 0.103(4) Uani 1 1 d . . .
H11 H 0.7989 0.1497 0.8829 0.123 Uiso 1 1 calc R . .
C12 C 0.7417(8) 0.1910(4) 0.8783(8) 0.121(4) Uani 1 1 d . . .
H12 H 0.7868 0.2038 0.8887 0.145 Uiso 1 1 calc R . .
C13 C 0.6657(9) 0.2051(3) 0.8648(9) 0.133(5) Uani 1 1 d . . .
H13 H 0.6606 0.2275 0.8642 0.160 Uiso 1 1 calc R . .
C14 C 0.5986(6) 0.1861(2) 0.8523(7) 0.086(3) Uani 1 1 d . . .
H14 H 0.5481 0.1954 0.8441 0.103 Uiso 1 1 calc R . .
C15 C 0.3003(5) 0.15622(19) 1.0446(5) 0.061(2) Uani 1 1 d . . .
H15 H 0.2654 0.1391 1.0550 0.073 Uiso 1 1 calc R . .
C16 C 0.2677(5) 0.1858(2) 1.0313(6) 0.074(3) Uani 1 1 d . . .
H16 H 0.2119 0.1881 1.0287 0.088 Uiso 1 1 calc R . .
C17 C 0.3170(6) 0.2123(2) 1.0215(5) 0.069(2) Uani 1 1 d . . .
C18 C 0.3991(6) 0.2068(2) 1.0225(6) 0.080(3) Uani 1 1 d . . .
H18 H 0.4350 0.2238 1.0156 0.096 Uiso 1 1 calc R . .
C19 C 0.4282(5) 0.1755(2) 1.0337(6) 0.077(3) Uani 1 1 d . . .
H19 H 0.4837 0.1721 1.0341 0.092 Uiso 1 1 calc R . .
C20 C 0.2874(5) 0.2455(2) 1.0147(5) 0.077(3) Uani 1 1 d . . .
H20 H 0.3260 0.2617 1.0098 0.092 Uiso 1 1 calc R . .
C21 C 0.3486(5) 0.16078(19) 0.7423(5) 0.058(2) Uani 1 1 d . . .
H21 H 0.3249 0.1410 0.7547 0.070 Uiso 1 1 calc R . .
C22 C 0.3019(5) 0.1886(2) 0.7529(5) 0.067(2) Uani 1 1 d . . .
H22 H 0.2495 0.1872 0.7741 0.080 Uiso 1 1 calc R . .
C23 C 0.3338(5) 0.2175(2) 0.7320(5) 0.061(2) Uani 1 1 d . . .
C24 C 0.4118(6) 0.2179(2) 0.7045(7) 0.089(3) Uani 1 1 d . . .
H24 H 0.4359 0.2374 0.6901 0.107 Uiso 1 1 calc R . .
C25 C 0.4557(5) 0.1895(2) 0.6976(6) 0.077(3) Uani 1 1 d . . .
H25 H 0.5091 0.1907 0.6795 0.092 Uiso 1 1 calc R . .
C26 C 0.2884(5) 0.2489(2) 0.7374(5) 0.074(3) Uani 1 1 d . . .
H26 H 0.3182 0.2679 0.7410 0.088 Uiso 1 1 calc R . .
C27 C 0.5197(5) 0.0862(3) 1.1459(5) 0.070(3) Uani 1 1 d . . .
C28 C 0.4678(6) 0.1066(2) 1.1917(5) 0.073(2) Uani 1 1 d . . .
H28 H 0.4888 0.1235 1.2237 0.087 Uiso 1 1 calc R . .
C29 C 0.3824(6) 0.1013(2) 1.1894(5) 0.069(2) Uani 1 1 d . . .
H29 H 0.3485 0.1155 1.2181 0.083 Uiso 1 1 calc R . .
C30 C 0.3486(5) 0.0753(2) 1.1451(5) 0.061(2) Uani 1 1 d . . .
C31 C 0.4020(5) 0.0539(2) 1.1038(5) 0.068(2) Uani 1 1 d . . .
H31 H 0.3806 0.0359 1.0764 0.082 Uiso 1 1 calc R . .
C32 C 0.4853(5) 0.0584(2) 1.1020(5) 0.064(2) Uani 1 1 d . . .
H32 H 0.5185 0.0438 1.0733 0.077 Uiso 1 1 calc R . .
C33 C 0.6099(6) 0.0912(3) 1.1397(7) 0.099(4) Uani 1 1 d . . .
H33 H 0.6273 0.0851 1.0819 0.119 Uiso 1 1 calc R . .
C34 C 0.6331(7) 0.1266(3) 1.1545(9) 0.157(6) Uani 1 1 d . . .
H34A H 0.6145 0.1334 1.2101 0.236 Uiso 1 1 calc R . .
H34B H 0.6085 0.1398 1.1111 0.236 Uiso 1 1 calc R . .
H34C H 0.6907 0.1288 1.1517 0.236 Uiso 1 1 calc R . .
C35 C 0.6504(7) 0.0688(4) 1.2036(11) 0.212(9) Uani 1 1 d . . .
H35A H 0.6587 0.0801 1.2568 0.318 Uiso 1 1 calc R . .
H35B H 0.7015 0.0619 1.1811 0.318 Uiso 1 1 calc R . .
H35C H 0.6166 0.0504 1.2133 0.318 Uiso 1 1 calc R . .
C36 C 0.2586(5) 0.0687(2) 1.1466(6) 0.091(3) Uani 1 1 d . . .
H36A H 0.2300 0.0886 1.1546 0.136 Uiso 1 1 calc R . .
H36B H 0.2463 0.0543 1.1929 0.136 Uiso 1 1 calc R . .
H36C H 0.2426 0.0591 1.0932 0.136 Uiso 1 1 calc R . .
C37 C 0.5074(5) 0.0710(2) 0.6509(6) 0.066(2) Uani 1 1 d . . .
C38 C 0.4724(6) 0.0912(3) 0.5954(6) 0.089(3) Uani 1 1 d . . .
H38 H 0.4225 0.0860 0.5719 0.107 Uiso 1 1 calc R . .
C39 C 0.5098(7) 0.1203(3) 0.5720(5) 0.090(4) Uani 1 1 d . . .
H39 H 0.4858 0.1335 0.5310 0.108 Uiso 1 1 calc R . .
C40 C 0.5863(6) 0.1302(2) 0.6114(6) 0.080(3) Uani 1 1 d . . .
C41 C 0.6198(5) 0.1076(2) 0.6702(6) 0.071(2) Uani 1 1 d . . .
H41 H 0.6687 0.1123 0.6970 0.085 Uiso 1 1 calc R . .
C42 C 0.5802(5) 0.0784(2) 0.6884(5) 0.064(2) Uani 1 1 d . . .
H42 H 0.6037 0.0639 0.7264 0.077 Uiso 1 1 calc R . .
C43 C 0.4609(6) 0.0389(3) 0.6798(8) 0.095(3) Uani 1 1 d . . .
H43 H 0.4039 0.0443 0.6886 0.115 Uiso 1 1 calc R . .
C44 C 0.4914(9) 0.0219(3) 0.7597(9) 0.143(5) Uani 1 1 d . . .
H44A H 0.5453 0.0142 0.7499 0.214 Uiso 1 1 calc R . .
H44B H 0.4567 0.0040 0.7727 0.214 Uiso 1 1 calc R . .
H44C H 0.4915 0.0367 0.8070 0.214 Uiso 1 1 calc R . .
C45 C 0.4667(10) 0.0168(4) 0.6032(11) 0.203(8) Uani 1 1 d . . .
H45A H 0.5221 0.0111 0.5935 0.304 Uiso 1 1 calc R . .
H45B H 0.4458 0.0276 0.5534 0.304 Uiso 1 1 calc R . .
H45C H 0.4357 -0.0024 0.6137 0.304 Uiso 1 1 calc R . .
C46 C 0.6328(8) 0.1603(3) 0.5938(10) 0.166(7) Uani 1 1 d . . .
H46A H 0.6343 0.1734 0.6447 0.249 Uiso 1 1 calc R . .
H46B H 0.6070 0.1721 0.5484 0.249 Uiso 1 1 calc R . .
H46C H 0.6868 0.1549 0.5770 0.249 Uiso 1 1 calc R . .
C47 C 0.7795(11) 0.0551(4) 0.9658(10) 0.130(5) Uani 1 1 d . . .
C48 C 0.5005(10) 0.2146(3) 0.3688(19) 0.240(16) Uani 1 1 d D . .
O9 O 0.7500 0.2500 0.6180(16) 0.293(13) Uani 1 2 d S . .
C49 C 0.6878(17) 0.2680(12) 0.662(3) 0.47(3) Uani 1 1 d . . .
H49A H 0.6780 0.2589 0.7181 0.564 Uiso 1 1 calc R . .
H49B H 0.7042 0.2903 0.6686 0.564 Uiso 1 1 calc R . .
C50 C 0.6193(13) 0.2663(7) 0.6129(18) 0.298(16) Uani 1 1 d . . .
H50A H 0.6298 0.2535 0.5626 0.447 Uiso 1 1 calc R . .
H50B H 0.6032 0.2876 0.5960 0.447 Uiso 1 1 calc R . .
H50C H 0.5769 0.2564 0.6457 0.447 Uiso 1 1 calc R . .

loop_
_atom_site_aniso_label
_atom_site_aniso_U_11
_atom_site_aniso_U_22
_atom_site_aniso_U_33
_atom_site_aniso_U_23
_atom_site_aniso_U_13
_atom_site_aniso_U_12
Ru1 0.0468(3) 0.0549(4) 0.0381(3) 0.0033(3) -0.0008(3) -0.0001(3)
Ru2 0.0505(4) 0.0581(4) 0.0376(3) 0.0016(3) 0.0032(3) 0.0152(3)
N1 0.046(3) 0.048(3) 0.036(3) 0.003(3) 0.000(3) 0.006(3)
N2 0.042(3) 0.047(3) 0.045(4) 0.005(3) 0.007(3) 0.004(3)
N3 0.054(4) 0.052(4) 0.060(4) -0.006(3) -0.007(3) -0.005(3)
N4 0.050(4) 0.049(4) 0.060(4) 0.010(3) 0.008(3) 0.011(3)
O1 0.039(3) 0.056(3) 0.041(3) 0.002(2) 0.002(2) 0.002(2)
O2 0.057(3) 0.062(3) 0.031(3) -0.013(2) -0.006(2) 0.002(2)
O3 0.54(3) 0.148(11) 0.34(2) -0.124(12) 0.21(2) -0.113(14)
O4 0.196(10) 0.160(9) 0.158(9) 0.032(8) 0.032(8) 0.034(7)
O5 0.44(2) 0.127(8) 0.330(18) 0.126(10) -0.284(17) -0.097(11)
O6 0.295(13) 0.131(8) 0.140(8) -0.018(6) -0.037(8) 0.111(8)
O7 0.32(2) 0.45(3) 0.251(16) 0.200(16) 0.183(15) 0.277(19)
O8 0.234(14) 0.181(12) 0.46(3) 0.039(13) -0.238(18) 0.025(10)
S1 0.254(5) 0.071(2) 0.107(3) 0.008(2) -0.022(3) -0.010(3)
S2 0.111(3) 0.121(3) 0.142(3) 0.010(2) -0.022(2) -0.005(2)
F1 0.305(16) 0.341(18) 0.191(11) 0.011(11) 0.103(11) -0.101(13)
F2 0.193(10) 0.239(12) 0.396(19) 0.165(13) -0.047(11) 0.033(9)
F3 0.124(7) 0.321(14) 0.198(10) -0.111(10) -0.045(6) -0.001(8)
F4 0.345(14) 0.142(8) 0.216(12) -0.024(7) -0.085(11) 0.069(9)
F5 0.164(11) 0.225(13) 0.62(3) 0.048(17) -0.147(17) -0.070(9)
F6 0.51(4) 0.53(4) 0.239(18) 0.127(19) 0.21(2) 0.16(3)
C1 0.044(4) 0.056(4) 0.016(3) 0.003(3) -0.004(3) 0.008(3)
C2 0.043(4) 0.032(3) 0.029(3) 0.000(3) -0.005(3) 0.005(3)
C3 0.059(5) 0.052(5) 0.043(4) 0.012(3) -0.006(4) -0.011(4)
C4 0.047(5) 0.073(6) 0.055(5) 0.005(4) -0.009(4) -0.008(4)
C5 0.054(6) 0.150(10) 0.057(6) 0.026(6) -0.020(4) -0.002(6)
C6 0.105(10) 0.139(12) 0.093(8) 0.039(8) -0.039(7) -0.058(9)
C7 0.141(11) 0.077(8) 0.143(11) 0.027(7) -0.074(9) -0.056(8)
C8 0.107(8) 0.064(6) 0.095(7) 0.014(5) -0.039(6) -0.007(5)
C9 0.047(4) 0.070(5) 0.043(4) 0.003(4) 0.010(3) 0.000(4)
C10 0.053(5) 0.083(6) 0.086(7) 0.001(5) -0.014(5) -0.001(5)
C11 0.052(6) 0.118(10) 0.138(10) -0.019(8) -0.010(6) -0.009(6)
C12 0.088(9) 0.119(11) 0.156(12) -0.013(9) -0.004(8) -0.047(8)
C13 0.135(12) 0.067(7) 0.198(15) 0.002(8) -0.026(11) -0.032(8)
C14 0.077(6) 0.056(6) 0.125(9) -0.003(5) -0.003(6) -0.005(5)
C15 0.055(5) 0.062(5) 0.065(6) -0.004(4) 0.006(4) 0.005(4)
C16 0.056(5) 0.082(7) 0.084(7) -0.012(5) 0.002(5) 0.016(5)
C17 0.081(7) 0.057(5) 0.069(6) -0.001(4) 0.004(5) 0.007(5)
C18 0.071(6) 0.059(6) 0.110(8) -0.015(5) 0.004(5) -0.005(5)
C19 0.057(5) 0.055(5) 0.118(8) -0.009(5) -0.001(5) -0.001(4)
C20 0.088(7) 0.069(6) 0.073(6) -0.005(5) -0.002(5) 0.008(5)
C21 0.051(5) 0.058(5) 0.066(5) 0.000(4) -0.004(4) 0.012(4)
C22 0.054(5) 0.069(6) 0.077(6) 0.012(5) 0.007(4) 0.016(5)
C23 0.064(5) 0.058(5) 0.062(5) 0.002(4) 0.004(4) 0.021(4)
C24 0.078(7) 0.059(6) 0.130(9) 0.006(6) 0.008(6) 0.015(5)
C25 0.057(5) 0.070(6) 0.103(8) 0.016(5) 0.023(5) 0.022(5)
C26 0.070(6) 0.071(6) 0.080(6) -0.003(5) -0.008(4) 0.027(5)
C27 0.052(5) 0.122(8) 0.036(5) 0.026(5) -0.003(4) 0.000(5)
C28 0.088(7) 0.091(7) 0.039(5) 0.006(4) 0.000(5) -0.024(6)
C29 0.080(6) 0.085(6) 0.041(5) 0.003(4) 0.010(4) 0.007(5)
C30 0.062(5) 0.087(6) 0.033(4) 0.012(4) -0.001(4) -0.004(5)
C31 0.083(7) 0.064(6) 0.057(5) 0.021(4) -0.005(5) -0.005(5)
C32 0.067(6) 0.064(5) 0.060(5) 0.012(4) -0.010(4) 0.010(4)
C33 0.059(6) 0.154(10) 0.084(7) 0.036(7) -0.028(5) -0.010(6)
C34 0.102(10) 0.191(15) 0.179(14) 0.013(12) -0.062(9) -0.060(10)
C35 0.084(9) 0.27(2) 0.28(2) 0.156(17) -0.093(11) -0.021(10)
C36 0.059(6) 0.121(8) 0.093(7) 0.026(6) 0.014(5) -0.020(5)
C37 0.063(6) 0.069(6) 0.066(6) -0.012(4) -0.004(5) 0.022(5)
C38 0.080(7) 0.146(10) 0.041(5) -0.022(6) 0.012(5) 0.008(7)
C39 0.100(8) 0.139(10) 0.030(5) 0.014(5) 0.031(5) 0.067(7)
C40 0.084(7) 0.096(7) 0.061(6) 0.010(5) 0.037(5) 0.021(6)
C41 0.057(5) 0.081(7) 0.074(6) -0.008(5) 0.024(5) 0.024(5)
C42 0.072(6) 0.063(5) 0.057(5) -0.006(4) 0.003(5) 0.035(5)
C43 0.077(6) 0.083(7) 0.126(10) -0.048(7) -0.004(7) 0.011(6)
C44 0.200(15) 0.085(9) 0.143(13) 0.004(8) 0.017(11) 0.003(9)
C45 0.199(15) 0.149(13) 0.26(2) -0.121(14) -0.067(15) 0.034(12)
C46 0.165(12) 0.110(10) 0.222(16) 0.065(10) 0.143(12) 0.029(9)
C47 0.192(16) 0.094(10) 0.103(11) 0.008(8) -0.025(11) 0.027(10)
C48 0.173(19) 0.131(15) 0.42(4) -0.07(2) -0.18(3) 0.071(15)
O9 0.35(4) 0.32(3) 0.21(2) 0.000 0.000 0.02(3)
C49 0.16(3) 0.70(9) 0.55(8) -0.20(6) 0.04(3) -0.04(4)
C50 0.16(2) 0.43(4) 0.31(3) 0.06(3) 0.03(2) 0.05(3)

loop_
_atom_type_symbol
_atom_type_description
_atom_type_scat_dispersion_real
_atom_type_scat_dispersion_imag
_atom_type_scat_source
C C 0.0033 0.0016 'International Tables Vol C Tables 4.2.6.8 and 6.1.1.4'
H H 0.0000 0.0000 'International Tables Vol C Tables 4.2.6.8 and 6.1.1.4'
N N 0.0061 0.0033 'International Tables Vol C Tables 4.2.6.8 and 6.1.1.4'
O O 0.0106 0.0060 'International Tables Vol C Tables 4.2.6.8 and 6.1.1.4'
F F 0.0171 0.0103 'International Tables Vol C Tables 4.2.6.8 and 6.1.1.4'
S S 0.1246 0.1234 'International Tables Vol C Tables 4.2.6.8 and 6.1.1.4'
Ru Ru -1.2594 0.8363 'International Tables Vol C Tables 4.2.6.8 and 6.1.1.4'

loop_
_geom_angle_atom_site_label_1
_geom_angle_atom_site_label_2
_geom_angle_atom_site_label_3
_geom_angle
_geom_angle_site_symmetry_1
_geom_angle_site_symmetry_3
_geom_angle_publ_flag
O1 Ru1 N1 77.53(19) . . ?
O1 Ru1 N3 82.4(2) . . ?
N1 Ru1 N3 86.4(2) . . ?
O1 Ru1 C29 144.9(3) . . ?
N1 Ru1 C29 136.5(3) . . ?
N3 Ru1 C29 90.4(3) . . ?
O1 Ru1 C27 89.2(2) . . ?
N1 Ru1 C27 140.9(3) . . ?
N3 Ru1 C27 128.5(3) . . ?
C29 Ru1 C27 68.6(3) . . ?
O1 Ru1 C30 167.9(3) . . ?
N1 Ru1 C30 104.2(3) . . ?
N3 Ru1 C30 109.5(3) . . ?
C29 Ru1 C30 37.4(3) . . ?
C27 Ru1 C30 82.0(3) . . ?
O1 Ru1 C31 131.1(3) . . ?
N1 Ru1 C31 93.1(3) . . ?
N3 Ru1 C31 145.6(3) . . ?
C29 Ru1 C31 66.7(3) . . ?
C27 Ru1 C31 68.3(3) . . ?
C30 Ru1 C31 37.5(3) . . ?
O1 Ru1 C28 108.9(3) . . ?
N1 Ru1 C28 172.1(3) . . ?
N3 Ru1 C28 98.8(3) . . ?
C29 Ru1 C28 38.2(3) . . ?
C27 Ru1 C28 37.3(3) . . ?
C30 Ru1 C28 68.5(3) . . ?
C31 Ru1 C28 79.2(3) . . ?
O1 Ru1 C32 99.8(3) . . ?
N1 Ru1 C32 107.0(3) . . ?
N3 Ru1 C32 166.5(3) . . ?
C29 Ru1 C32 80.1(3) . . ?
C27 Ru1 C32 38.8(3) . . ?
C30 Ru1 C32 68.2(3) . . ?
C31 Ru1 C32 36.9(3) . . ?
C28 Ru1 C32 67.8(3) . . ?
O2 Ru2 N2 77.57(19) . . ?
O2 Ru2 N4 84.4(2) . . ?
N2 Ru2 N4 85.3(2) . . ?
O2 Ru2 C41 138.9(3) . . ?
N2 Ru2 C41 92.6(3) . . ?
N4 Ru2 C41 135.2(3) . . ?
O2 Ru2 C42 104.1(3) . . ?
N2 Ru2 C42 100.2(3) . . ?
N4 Ru2 C42 170.7(3) . . ?
C41 Ru2 C42 37.8(3) . . ?
O2 Ru2 C38 99.1(3) . . ?
N2 Ru2 C38 164.5(4) . . ?
N4 Ru2 C38 109.7(3) . . ?
C41 Ru2 C38 79.8(4) . . ?
C42 Ru2 C38 65.6(4) . . ?
O2 Ru2 C37 87.7(3) . . ?
N2 Ru2 C37 128.9(3) . . ?
N4 Ru2 C37 142.1(3) . . ?
C41 Ru2 C37 67.6(3) . . ?
C42 Ru2 C37 36.7(3) . . ?
C38 Ru2 C37 35.6(4) . . ?
O2 Ru2 C39 132.0(4) . . ?
N2 Ru2 C39 150.1(4) . . ?
N4 Ru2 C39 92.8(3) . . ?
C41 Ru2 C39 68.0(3) . . ?
C42 Ru2 C39 78.6(3) . . ?
C38 Ru2 C39 37.4(4) . . ?
C37 Ru2 C39 66.0(4) . . ?
O2 Ru2 C40 168.1(3) . . ?
N2 Ru2 C40 112.4(3) . . ?
N4 Ru2 C40 102.5(3) . . ?
C41 Ru2 C40 38.0(3) . . ?
C42 Ru2 C40 68.4(3) . . ?
C38 Ru2 C40 69.5(4) . . ?
C37 Ru2 C40 80.9(4) . . ?
C39 Ru2 C40 39.0(4) . . ?
C2 N1 C3 118.5(6) . . ?
C2 N1 Ru1 113.9(4) . . ?
C3 N1 Ru1 127.6(4) . . ?
C1 N2 C9 117.8(6) . . ?
C1 N2 Ru2 115.9(4) . . ?
C9 N2 Ru2 125.7(4) . . ?
C15 N3 C19 117.2(7) . . ?
C15 N3 Ru1 122.2(5) . . ?
C19 N3 Ru1 120.6(5) . . ?
C21 N4 C25 116.1(7) . . ?
C21 N4 Ru2 123.3(5) . . ?
C25 N4 Ru2 120.5(5) . . ?
C1 O1 Ru1 113.4(4) . . ?
C2 O2 Ru2 113.9(4) . . ?
O5 S1 O3 118.3(12) . . ?
O5 S1 O4 113.6(10) . . ?
O3 S1 O4 111.9(8) . . ?
O5 S1 C47 101.9(7) . . ?
O3 S1 C47 102.8(11) . . ?
O4 S1 C47 106.4(8) . . ?
O8 S2 O7 121.6(12) . . ?
O8 S2 O6 117.6(9) . . ?
O7 S2 O6 110.9(6) . . ?
O8 S2 C48 109.5(10) . . ?
O7 S2 C48 90.3(13) . . ?
O6 S2 C48 101.0(8) . . ?
O1 C1 N2 127.8(6) . . ?
O1 C1 C2 119.6(6) . . ?
N2 C1 C2 112.6(5) . . ?
N1 C2 O2 125.9(6) . . ?
N1 C2 C1 115.0(5) . . ?
O2 C2 C1 118.8(6) . . ?
C8 C3 C4 119.0(8) . . ?
C8 C3 N1 119.9(7) . . ?
C4 C3 N1 121.0(7) . . ?
C3 C4 C5 122.3(8) . . ?
C4 C5 C6 115.7(9) . . ?
C7 C6 C5 122.4(10) . . ?
C6 C7 C8 120.9(11) . . ?
C3 C8 C7 119.5(9) . . ?
C10 C9 C14 118.7(8) . . ?
C10 C9 N2 123.4(7) . . ?
C14 C9 N2 117.8(7) . . ?
C9 C10 C11 120.3(9) . . ?
C12 C11 C10 122.5(10) . . ?
C11 C12 C13 118.8(10) . . ?
C14 C13 C12 120.5(11) . . ?
C13 C14 C9 119.2(9) . . ?
N3 C15 C16 123.9(8) . . ?
C15 C16 C17 120.3(8) . . ?
C16 C17 C18 116.6(8) . . ?
C16 C17 C20 124.1(9) . . ?
C18 C17 C20 119.2(8) . . ?
C17 C18 C19 119.8(8) . . ?
N3 C19 C18 122.0(8) . . ?
C20 C20 C17 126.2(12) 2 . ?
N4 C21 C22 124.1(8) . . ?
C23 C22 C21 119.1(8) . . ?
C22 C23 C24 117.3(8) . . ?
C22 C23 C26 123.9(8) . . ?
C24 C23 C26 118.8(8) . . ?
C23 C24 C25 120.9(9) . . ?
N4 C25 C24 122.5(8) . . ?
C26 C26 C23 124.0(12) 2 . ?
C28 C27 C32 118.5(8) . . ?
C28 C27 C33 123.8(10) . . ?
C32 C27 C33 117.7(9) . . ?
C28 C27 Ru1 72.0(5) . . ?
C32 C27 Ru1 71.4(4) . . ?
C33 C27 Ru1 128.2(6) . . ?
C27 C28 C29 120.1(9) . . ?
C27 C28 Ru1 70.7(5) . . ?
C29 C28 Ru1 69.8(5) . . ?
C30 C29 C28 121.8(8) . . ?
C30 C29 Ru1 72.1(4) . . ?
C28 C29 Ru1 72.0(5) . . ?
C29 C30 C31 117.4(8) . . ?
C29 C30 C36 121.7(8) . . ?
C31 C30 C36 120.8(8) . . ?
C29 C30 Ru1 70.5(5) . . ?
C31 C30 Ru1 71.3(4) . . ?
C36 C30 Ru1 132.7(6) . . ?
C32 C31 C30 123.2(8) . . ?
C32 C31 Ru1 71.9(5) . . ?
C30 C31 Ru1 71.2(5) . . ?
C31 C32 C27 118.9(8) . . ?
C31 C32 Ru1 71.1(5) . . ?
C27 C32 Ru1 69.8(5) . . ?
C27 C33 C35 108.1(9) . . ?
C27 C33 C34 111.7(10) . . ?
C35 C33 C34 112.1(11) . . ?
C38 C37 C42 120.9(9) . . ?
C38 C37 C43 119.7(9) . . ?
C42 C37 C43 119.3(8) . . ?
C38 C37 Ru2 71.8(5) . . ?
C42 C37 Ru2 71.0(5) . . ?
C43 C37 Ru2 126.2(6) . . ?
C37 C38 C39 121.1(10) . . ?
C37 C38 Ru2 72.6(5) . . ?
C39 C38 Ru2 71.7(6) . . ?
C38 C39 C40 120.8(9) . . ?
C38 C39 Ru2 70.8(5) . . ?
C40 C39 Ru2 70.7(5) . . ?
C41 C40 C39 115.1(9) . . ?
C41 C40 C46 117.9(11) . . ?
C39 C40 C46 126.9(11) . . ?
C41 C40 Ru2 69.8(5) . . ?
C39 C40 Ru2 70.3(5) . . ?
C46 C40 Ru2 131.2(7) . . ?
C42 C41 C40 120.9(9) . . ?
C42 C41 Ru2 71.5(4) . . ?
C40 C41 Ru2 72.2(5) . . ?
C37 C42 C41 121.2(8) . . ?
C37 C42 Ru2 72.3(4) . . ?
C41 C42 Ru2 70.7(4) . . ?
C45 C43 C44 110.4(11) . . ?
C45 C43 C37 104.6(11) . . ?
C44 C43 C37 117.2(9) . . ?
F3 C47 F2 105.1(15) . . ?
F3 C47 F1 103.7(15) . . ?
F2 C47 F1 106.5(17) . . ?
F3 C47 S1 115.4(13) . . ?
F2 C47 S1 113.0(12) . . ?
F1 C47 S1 112.3(12) . . ?
F5 C48 F4 128(2) . . ?
F5 C48 F6 108(3) . . ?
F4 C48 F6 107(2) . . ?
F5 C48 S2 114.5(14) . . ?
F4 C48 S2 103.7(11) . . ?
F6 C48 S2 87.8(14) . . ?
C49 O9 C49 124(5) 2_655 . ?
C50 C49 O9 108(4) . . ?

loop_
_geom_bond_atom_site_label_1
_geom_bond_atom_site_label_2
_geom_bond_distance
_geom_bond_site_symmetry_2
_geom_bond_publ_flag
Ru1 O1 2.109(4) . ?
Ru1 N1 2.116(5) . ?
Ru1 N3 2.124(6) . ?
Ru1 C29 2.169(8) . ?
Ru1 C27 2.182(7) . ?
Ru1 C30 2.190(8) . ?
Ru1 C31 2.192(8) . ?
Ru1 C28 2.198(8) . ?
Ru1 C32 2.203(8) . ?
Ru2 O2 2.090(5) . ?
Ru2 N2 2.097(6) . ?
Ru2 N4 2.140(6) . ?
Ru2 C41 2.166(7) . ?
Ru2 C42 2.176(7) . ?
Ru2 C38 2.181(9) . ?
Ru2 C37 2.192(8) . ?
Ru2 C39 2.193(8) . ?
Ru2 C40 2.197(8) . ?
N1 C2 1.281(8) . ?
N1 C3 1.443(9) . ?
N2 C1 1.318(8) . ?
N2 C9 1.436(9) . ?
N3 C15 1.322(9) . ?
N3 C19 1.339(9) . ?
N4 C21 1.321(9) . ?
N4 C25 1.328(10) . ?
O1 C1 1.232(7) . ?
O2 C2 1.295(7) . ?
O3 S1 1.371(13) . ?
O4 S1 1.432(10) . ?
O5 S1 1.340(10) . ?
O6 S2 1.533(9) . ?
O7 S2 1.436(15) . ?
O8 S2 1.279(11) . ?
S1 C47 1.819(17) . ?
S2 C48 1.806(10) . ?
F1 C47 1.288(18) . ?
F2 C47 1.244(14) . ?
F3 C47 1.223(14) . ?
F4 C48 1.299(17) . ?
F5 C48 1.053(16) . ?
F6 C48 1.44(3) . ?
C1 C2 1.487(9) . ?
C3 C8 1.362(11) . ?
C3 C4 1.381(10) . ?
C4 C5 1.381(11) . ?
C5 C6 1.423(15) . ?
C6 C7 1.297(15) . ?
C7 C8 1.403(13) . ?
C9 C10 1.366(10) . ?
C9 C14 1.424(11) . ?
C10 C11 1.377(12) . ?
C11 C12 1.334(15) . ?
C12 C13 1.404(16) . ?
C13 C14 1.376(13) . ?
C15 C16 1.354(10) . ?
C16 C17 1.378(11) . ?
C17 C18 1.381(11) . ?
C17 C20 1.465(11) . ?
C18 C19 1.391(11) . ?
C20 C20 1.291(15) 2 ?
C21 C22 1.400(10) . ?
C22 C23 1.348(11) . ?
C23 C24 1.360(11) . ?
C23 C26 1.506(11) . ?
C24 C25 1.385(11) . ?
C26 C26 1.276(15) 2 ?
C27 C28 1.401(12) . ?
C27 C32 1.457(12) . ?
C27 C33 1.511(12) . ?
C28 C29 1.431(12) . ?
C29 C30 1.396(11) . ?
C30 C31 1.408(11) . ?
C30 C36 1.515(11) . ?
C31 C32 1.392(11) . ?
C33 C35 1.517(14) . ?
C33 C34 1.534(15) . ?
C37 C38 1.337(13) . ?
C37 C42 1.375(11) . ?
C37 C43 1.602(14) . ?
C38 C39 1.404(14) . ?
C39 C40 1.467(14) . ?
C40 C41 1.421(12) . ?
C40 C46 1.493(14) . ?
C41 C42 1.406(11) . ?
C43 C45 1.507(15) . ?
C43 C44 1.516(16) . ?
O9 C49 1.44(3) 2_655 ?
O9 C49 1.44(3) . ?
C49 C50 1.37(4) . ?
